data_2218952
loop_
_publ_author_name
'Liu, Hai-Yan'
'Chi, Yun-Chao'
'Wang, Guang-Hui'

_publ_section_title
;Bis[\m-1,2-bis(1<i>H</i>-imidazol-1-ylmethyl)benzene-\k^2^<i>N</i>^3^:<i>N</i>^3'^]disilver(I)
 bis(4-amino-2,5-dichlorobenzenesulfonate) tetrahydrate
;
_journal_coeditor_code CI2638
_journal_issue 8
_journal_name_full 'Acta Crystallographica Section E'
_journal_page_first m1071
_journal_paper_doi 10.1107/S1600536808023052
_journal_volume 64
_journal_year 2008
_chemical_formula_iupac '[Ag2 (C14 H14 N4)2] (C6 H4 Cl2 N1 O3 S)2 , 4H2 O'
_chemical_formula_moiety 'C28 H28 Ag2 N8 2+ , 2C6 H4 Cl2 N O3 S - , 4H2 O'
_chemical_formula_sum 'C40 H44 Ag2 Cl4 N10 O10 S2'
_chemical_formula_weight 1246.51
_chemical_name_systematic
;
Bis[\m-1,2-bis(1<i>H</i>-imidazol-1-ylmethyl)benzene-
\k^2^<i>N</i>^3^:<i>N</i>^3'^]disilver(I)
bis(4-amino-2,5-dichlorobenzenesulfonate) tetrahydrate
;
_space_group_IT_number 2
_symmetry_cell_setting triclinic
_symmetry_space_group_name_Hall '-P 1'
_symmetry_space_group_name_H-M 'P -1'
_atom_sites_solution_hydrogens geom
_atom_sites_solution_primary direct
_atom_sites_solution_secondary difmap
_audit_creation_method SHELXL97
_cell_angle_alpha 79.068(12)
_cell_angle_beta 72.843(19)
_cell_angle_gamma 70.991(17)
_cell_formula_units_Z 2
_cell_length_a 11.732(6)
_cell_length_b 14.598(6)
_cell_length_c 15.718(6)
_cell_measurement_reflns_used 10576
_cell_measurement_temperature 293(2)
_cell_measurement_theta_max 27.5
_cell_measurement_theta_min 3.0
_cell_volume 2418.8(19)
_computing_cell_refinement 'PROCESS-AUTO (Rigaku, 1998)'
_computing_data_collection 'PROCESS-AUTO (Rigaku, 1998)'
_computing_data_reduction 'PROCESS-AUTO (Rigaku, 1998)'
_computing_molecular_graphics 'SHELXTL-Plus (Sheldrick, 2008)'
_computing_publication_material 'SHELXL97 (Sheldrick, 2008)'
_computing_structure_refinement 'SHELXL97 (Sheldrick, 2008)'
_computing_structure_solution 'SHELXS97 (Sheldrick, 2008)'
_diffrn_ambient_temperature 293(2)
_diffrn_detector_area_resol_mean 10.0
_diffrn_measured_fraction_theta_full 0.964
_diffrn_measured_fraction_theta_max 0.954
_diffrn_measurement_device_type 'Rigaku R-AXIS RAPID'
_diffrn_measurement_method \w
_diffrn_radiation_monochromator graphite
_diffrn_radiation_source 'fine-focus sealed tube'
_diffrn_radiation_type MoK\a
_diffrn_radiation_wavelength 0.71069
_diffrn_reflns_av_R_equivalents 0.0225
_diffrn_reflns_av_sigmaI/netI 0.0372
_diffrn_reflns_limit_h_max 15
_diffrn_reflns_limit_h_min -15
_diffrn_reflns_limit_k_max 18
_diffrn_reflns_limit_k_min -18
_diffrn_reflns_limit_l_max 19
_diffrn_reflns_limit_l_min -20
_diffrn_reflns_number 19762
_diffrn_reflns_theta_full 25.00
_diffrn_reflns_theta_max 27.48
_diffrn_reflns_theta_min 3.03
_diffrn_standards_number 0
_exptl_absorpt_coefficient_mu 1.183
_exptl_absorpt_correction_T_max 0.753
_exptl_absorpt_correction_T_min 0.716
_exptl_absorpt_correction_type multi-scan
_exptl_absorpt_process_details '(ABSCOR; Higashi, 1995)'
_exptl_crystal_colour colourless
_exptl_crystal_density_diffrn 1.712
_exptl_crystal_density_method 'not measured'
_exptl_crystal_description block
_exptl_crystal_F_000 1256
_exptl_crystal_size_max 0.348
_exptl_crystal_size_mid 0.254
_exptl_crystal_size_min 0.236
_refine_diff_density_max 0.919
_refine_diff_density_min -0.356
_refine_ls_extinction_method none
_refine_ls_goodness_of_fit_ref 0.958
_refine_ls_hydrogen_treatment mixed
_refine_ls_matrix_type full
_refine_ls_number_parameters 649
_refine_ls_number_reflns 10576
_refine_ls_number_restraints 13
_refine_ls_restrained_S_all 0.958
_refine_ls_R_factor_all 0.0743
_refine_ls_R_factor_gt 0.0438
_refine_ls_shift/su_max 0.002
_refine_ls_shift/su_mean 0.000
_refine_ls_structure_factor_coef Fsqd
_refine_ls_weighting_details 'calc w = 1/[\s^2^(Fo^2^)+(0.0975P)^2^] where P=(Fo^2^+2Fc^2^)/3'
_refine_ls_weighting_scheme calc
_refine_ls_wR_factor_gt 0.1255
_refine_ls_wR_factor_ref 0.1523
_reflns_number_gt 6897
_reflns_number_total 10576
_reflns_threshold_expression I>2\s(I)
_cod_data_source_file ci2638.cif
_cod_data_source_block I
_cod_original_cell_volume 2418.8(18)
_cod_database_code 2218952
_cod_database_fobs_code 2218952

loop_
_symmetry_equiv_pos_as_xyz
'x, y, z'
'-x, -y, -z'

loop_
_atom_site_type_symbol
_atom_site_label
_atom_site_fract_x
_atom_site_fract_y
_atom_site_fract_z
_atom_site_U_iso_or_equiv
_atom_site_adp_type
_atom_site_calc_flag
_atom_site_refinement_flags
_atom_site_occupancy
C C1 0.8198(3) 0.6791(2) 0.2186(2) 0.0354(7) Uani d . 1
C C2 0.7330(3) 0.7577(2) 0.1876(2) 0.0366(7) Uani d . 1
H H2 0.7202 0.7590 0.1317 0.044 Uiso calc R 1
C C3 0.6652(3) 0.8340(2) 0.2383(2) 0.0388(7) Uani d . 1
C C4 0.6792(4) 0.8342(2) 0.3238(2) 0.0438(8) Uani d . 1
C C5 0.7666(3) 0.7540(2) 0.3548(2) 0.0427(8) Uani d . 1
H H5 0.7784 0.7516 0.4113 0.051 Uiso calc R 1
C C6 0.8349(3) 0.6793(2) 0.3037(2) 0.0356(7) Uani d . 1
C C7 0.3133(4) 0.2224(2) 0.3052(2) 0.0443(8) Uani d . 1
C C8 0.1970(4) 0.2875(2) 0.3230(2) 0.0475(9) Uani d . 1
C C9 0.1282(4) 0.3219(3) 0.2605(2) 0.0480(9) Uani d . 1
H H9 0.0505 0.3674 0.2751 0.058 Uiso calc R 1
C C10 0.1729(4) 0.2898(3) 0.1759(2) 0.0474(9) Uani d . 1
C C11 0.2901(4) 0.2236(2) 0.1576(2) 0.0470(9) Uani d . 1
C C12 0.3595(4) 0.1902(2) 0.2207(3) 0.0458(8) Uani d . 1
H H12 0.4380 0.1457 0.2062 0.055 Uiso calc R 1
C C13 0.4409(4) 0.3953(3) 0.8315(3) 0.0484(9) Uani d . 1
H H13 0.3734 0.4511 0.8355 0.058 Uiso calc R 1
C C14 0.5857(4) 0.2737(3) 0.8637(3) 0.0601(11) Uani d . 1
H H14 0.6393 0.2289 0.8953 0.072 Uiso calc R 1
C C15 0.5879(4) 0.2697(3) 0.7782(3) 0.0538(10) Uani d . 1
H H15 0.6413 0.2227 0.7406 0.065 Uiso calc R 1
C C16 0.2850(4) 0.5007(3) 1.1974(3) 0.0592(11) Uani d . 1
H H16 0.2168 0.5300 1.1731 0.071 Uiso calc R 1
C C17 0.2902(4) 0.5130(3) 1.2789(3) 0.0562(10) Uani d . 1
H H17 0.2282 0.5513 1.3207 0.067 Uiso calc R 1
C C18 0.4640(4) 0.4143(3) 1.2125(3) 0.0525(9) Uani d . 1
H H18 0.5443 0.3719 1.2019 0.063 Uiso calc R 1
C C19 0.4582(5) 0.4438(3) 1.3650(3) 0.0597(12) Uani d . 1
H H19A 0.5467 0.4372 1.3440 0.072 Uiso calc R 1
H H19B 0.4481 0.3839 1.4012 0.072 Uiso calc R 1
C C20 0.6035(4) 0.4727(3) 0.5778(2) 0.0473(9) Uani d . 1
C C21 0.7006(5) 0.4807(4) 0.5034(3) 0.0672(13) Uani d . 1
H H21 0.7272 0.5363 0.4912 0.081 Uiso calc R 1
C C22 0.7575(5) 0.4091(5) 0.4482(3) 0.0814(17) Uani d . 1
H H22 0.8223 0.4163 0.3988 0.098 Uiso calc R 1
C C23 0.7203(5) 0.3264(5) 0.4645(3) 0.0805(16) Uani d . 1
H H23 0.7600 0.2772 0.4268 0.097 Uiso calc R 1
C C24 0.6223(5) 0.3165(3) 0.5383(3) 0.0597(11) Uani d . 1
H H24 0.5958 0.2609 0.5494 0.072 Uiso calc R 1
C C25 0.5645(4) 0.3890(3) 0.5949(2) 0.0426(8) Uani d . 1
C C26 0.4588(4) 0.3750(3) 0.6729(2) 0.0513(9) Uani d . 1
H H26A 0.3906 0.4347 0.6767 0.062 Uiso calc R 1
H H26B 0.4293 0.3241 0.6629 0.062 Uiso calc R 1
C C27 0.9272(5) 0.2163(3) 0.6345(3) 0.0624(11) Uani d . 1
H H27 0.8772 0.2668 0.6042 0.075 Uiso calc R 1
C C28 0.9248(4) 0.2116(3) 0.7213(3) 0.0602(11) Uani d . 1
H H28 0.8742 0.2564 0.7616 0.072 Uiso calc R 1
C C29 1.0624(4) 0.0856(3) 0.6622(3) 0.0555(10) Uani d . 1
H H29 1.1252 0.0270 0.6561 0.067 Uiso calc R 1
C C30 1.2267(4) -0.0007(3) 0.2968(3) 0.0548(10) Uani d . 1
H H30 1.2907 -0.0338 0.3246 0.066 Uiso calc R 1
C C31 1.2282(4) -0.0092(3) 0.2127(3) 0.0529(9) Uani d . 1
H H31 1.2920 -0.0478 0.1721 0.064 Uiso calc R 1
C C32 1.0534(4) 0.0933(3) 0.2743(3) 0.0556(10) Uani d . 1
H H32 0.9746 0.1379 0.2823 0.067 Uiso calc R 1
C C33 1.0740(5) 0.0685(3) 0.1172(3) 0.0587(11) Uani d . 1
H H33A 1.1058 0.1188 0.0771 0.070 Uiso calc R 1
H H33B 0.9837 0.0920 0.1323 0.070 Uiso calc R 1
C C34 0.8843(4) 0.0216(3) 0.9298(2) 0.0479(9) Uani d . 1
C C35 0.7849(5) 0.0306(4) 1.0058(3) 0.0628(12) Uani d . 1
H H35 0.7457 -0.0184 1.0247 0.075 Uiso calc R 1
C C36 0.7438(5) 0.1089(4) 1.0529(3) 0.0759(14) Uani d . 1
H H36 0.6781 0.1127 1.1039 0.091 Uiso calc R 1
C C37 0.7994(6) 0.1817(4) 1.0251(3) 0.0802(15) Uani d . 1
H H37 0.7705 0.2360 1.0567 0.096 Uiso calc R 1
C C38 0.8985(5) 0.1757(4) 0.9501(3) 0.0682(13) Uani d . 1
H H38 0.9360 0.2257 0.9318 0.082 Uiso calc R 1
C C39 0.9421(4) 0.0953(3) 0.9020(2) 0.0525(10) Uani d . 1
C C40 1.0505(4) 0.0916(4) 0.8221(3) 0.0634(12) Uani d . 1
H H40A 1.0991 0.1308 0.8293 0.076 Uiso calc R 1
H H40B 1.1034 0.0249 0.8190 0.076 Uiso calc R 1
N N1 1.1171(3) 0.0505(2) 0.1992(2) 0.0470(7) Uani d . 1
N N2 1.1180(4) 0.0633(3) 0.3353(2) 0.0544(8) Uani d . 1
N N3 1.0130(4) 0.1370(3) 0.5975(2) 0.0584(9) Uani d . 1
N N4 1.0121(3) 0.1272(2) 0.7374(2) 0.0509(8) Uani d . 1
N N5 0.1005(4) 0.3204(3) 0.1159(3) 0.0668(11) Uani d D 1
H H5A 0.041(4) 0.371(3) 0.130(4) 0.100 Uiso d D 1
H H5B 0.140(6) 0.309(4) 0.066(4) 0.100 Uiso d . 1
N N6 0.6122(5) 0.9084(3) 0.3745(3) 0.0742(13) Uani d D 1
H H6A 0.622(6) 0.912(4) 0.424(3) 0.111 Uiso d D 1
H H6B 0.580(6) 0.960(3) 0.351(4) 0.111 Uiso d D 1
N N7 0.4956(3) 0.3487(2) 0.75842(19) 0.0425(7) Uani d . 1
N N8 0.4938(3) 0.3527(2) 0.8973(2) 0.0516(8) Uani d . 1
N N9 0.3948(3) 0.4387(2) 1.1558(2) 0.0516(8) Uani d . 1
N N10 0.4063(3) 0.4572(2) 1.2871(2) 0.0457(7) Uani d . 1
O O1 0.4075(4) 0.2441(2) 0.4284(2) 0.0799(11) Uani d . 1
O O2 0.5249(3) 0.1193(2) 0.3297(2) 0.0792(10) Uani d . 1
O O1W 0.2170(4) 0.5412(3) 0.9721(2) 0.0832(11) Uani d D 1
H H1A 0.169(7) 0.563(5) 1.016(4) 0.125 Uiso d D 1
H H1B 0.178(6) 0.515(4) 0.953(4) 0.125 Uiso d D 1
O O3 0.3444(3) 0.1006(2) 0.4441(2) 0.0727(10) Uani d . 1
O O2W 0.7688(5) 0.3506(4) 0.1994(4) 0.1072(15) Uani d D 1
H H2A 0.810(8) 0.375(6) 0.216(5) 0.161 Uiso d D 1
H H2B 0.794(8) 0.356(6) 0.144(2) 0.161 Uiso d D 1
O O4 1.0322(3) 0.5854(3) 0.1273(2) 0.0742(9) Uani d . 1
O O3W 0.7592(4) 0.1554(4) 0.2732(4) 0.1118(16) Uani d D 1
H H3A 0.691(5) 0.145(5) 0.285(6) 0.168 Uiso d D 1
H H3B 0.746(7) 0.214(3) 0.254(5) 0.168 Uiso d D 1
O O5 0.8507(3) 0.6085(2) 0.07362(17) 0.0578(7) Uani d . 1
O O4W 0.2819(6) 0.9250(4) 0.5166(4) 0.1301(19) Uani d D 1
H H4A 0.299(8) 0.963(6) 0.542(6) 0.195 Uiso d D 1
H H4B 0.354(5) 0.902(7) 0.480(5) 0.195 Uiso d D 1
O O6 0.8852(3) 0.49480(18) 0.2017(2) 0.0645(8) Uani d . 1
S S1 0.40489(11) 0.16866(7) 0.38332(8) 0.0534(3) Uani d . 1
S S2 0.90401(9) 0.58453(7) 0.15024(6) 0.0444(2) Uani d . 1
Ag Ag1 0.44041(4) 0.40061(3) 1.02509(2) 0.06083(13) Uani d . 1
Ag Ag2 1.06711(4) 0.09945(3) 0.46655(2) 0.06964(14) Uani d . 1
Cl Cl1 0.94358(9) 0.58423(6) 0.34728(6) 0.0462(2) Uani d . 1
Cl Cl2 0.55802(10) 0.93124(7) 0.19615(7) 0.0550(3) Uani d . 1
Cl Cl3 0.12837(12) 0.33250(8) 0.42796(7) 0.0687(3) Uani d . 1
Cl Cl4 0.35254(12) 0.17913(8) 0.05280(7) 0.0663(3) Uani d . 1

loop_
_atom_site_aniso_label
_atom_site_aniso_U_11
_atom_site_aniso_U_22
_atom_site_aniso_U_33
_atom_site_aniso_U_12
_atom_site_aniso_U_13
_atom_site_aniso_U_23
C1 0.0315(18) 0.0399(16) 0.0357(15) -0.0105(14) -0.0085(13) -0.0052(14)
C2 0.0325(18) 0.0433(17) 0.0334(15) -0.0118(14) -0.0083(13) -0.0006(14)
C3 0.0345(19) 0.0360(16) 0.0422(17) -0.0089(14) -0.0091(14) 0.0014(15)
C4 0.049(2) 0.0370(16) 0.0439(18) -0.0071(15) -0.0124(16) -0.0087(15)
C5 0.048(2) 0.0433(17) 0.0387(17) -0.0096(16) -0.0154(16) -0.0070(15)
C6 0.0338(18) 0.0354(15) 0.0388(16) -0.0109(13) -0.0118(14) -0.0005(14)
C7 0.054(2) 0.0309(15) 0.049(2) -0.0136(15) -0.0180(17) 0.0035(15)
C8 0.057(2) 0.0329(16) 0.0454(19) -0.0040(16) -0.0121(17) -0.0037(15)
C9 0.052(2) 0.0379(17) 0.0407(18) 0.0017(16) -0.0082(17) -0.0048(15)
C10 0.055(2) 0.0391(17) 0.0422(18) -0.0104(17) -0.0107(17) 0.0027(16)
C11 0.059(3) 0.0356(16) 0.0442(19) -0.0200(17) -0.0040(17) -0.0021(15)
C12 0.046(2) 0.0318(16) 0.053(2) -0.0083(15) -0.0046(17) -0.0069(16)
C13 0.042(2) 0.0469(19) 0.048(2) -0.0110(16) -0.0016(17) -0.0048(17)
C14 0.064(3) 0.058(2) 0.048(2) -0.006(2) -0.017(2) 0.0007(19)
C15 0.058(3) 0.049(2) 0.0436(19) -0.0066(18) -0.0071(18) -0.0067(17)
C16 0.053(3) 0.080(3) 0.055(2) -0.019(2) -0.022(2) -0.017(2)
C17 0.048(2) 0.076(3) 0.052(2) -0.018(2) -0.0129(19) -0.022(2)
C18 0.056(3) 0.050(2) 0.057(2) -0.0168(19) -0.019(2) -0.0073(19)
C19 0.088(3) 0.047(2) 0.060(2) -0.021(2) -0.043(2) 0.0001(19)
C20 0.059(3) 0.057(2) 0.0376(17) -0.0276(19) -0.0206(17) 0.0026(17)
C21 0.079(3) 0.100(3) 0.041(2) -0.059(3) -0.018(2) 0.011(2)
C22 0.065(3) 0.144(5) 0.043(2) -0.049(4) -0.009(2) -0.001(3)
C23 0.081(4) 0.110(4) 0.047(2) -0.012(3) -0.015(2) -0.030(3)
C24 0.073(3) 0.060(2) 0.051(2) -0.020(2) -0.017(2) -0.013(2)
C25 0.048(2) 0.0498(19) 0.0366(16) -0.0219(17) -0.0159(16) 0.0032(16)
C26 0.051(2) 0.064(2) 0.0449(19) -0.026(2) -0.0159(18) 0.0026(18)
C27 0.075(3) 0.061(2) 0.049(2) -0.020(2) -0.017(2) 0.004(2)
C28 0.063(3) 0.064(3) 0.047(2) -0.020(2) -0.005(2) -0.001(2)
C29 0.054(3) 0.058(2) 0.053(2) -0.020(2) -0.0076(19) -0.004(2)
C30 0.056(3) 0.056(2) 0.055(2) -0.0096(19) -0.022(2) -0.0115(19)
C31 0.051(3) 0.057(2) 0.053(2) -0.0085(19) -0.0183(19) -0.0155(18)
C32 0.050(3) 0.062(2) 0.058(2) -0.017(2) -0.015(2) -0.013(2)
C33 0.074(3) 0.057(2) 0.054(2) -0.021(2) -0.033(2) 0.0028(19)
C34 0.049(2) 0.064(2) 0.0389(17) -0.0257(19) -0.0177(17) 0.0020(17)
C35 0.064(3) 0.086(3) 0.047(2) -0.035(3) -0.016(2) 0.002(2)
C36 0.071(4) 0.108(4) 0.047(2) -0.024(3) -0.010(2) -0.013(3)
C37 0.102(5) 0.089(4) 0.058(3) -0.020(3) -0.031(3) -0.025(3)
C38 0.089(4) 0.076(3) 0.060(3) -0.042(3) -0.034(3) 0.002(2)
C39 0.060(3) 0.069(2) 0.0423(19) -0.031(2) -0.0258(18) 0.0057(19)
C40 0.054(3) 0.096(3) 0.051(2) -0.039(2) -0.017(2) 0.006(2)
N1 0.052(2) 0.0457(16) 0.0515(17) -0.0198(15) -0.0194(15) -0.0032(14)
N2 0.062(2) 0.060(2) 0.0488(18) -0.0249(18) -0.0172(17) -0.0071(16)
N3 0.070(3) 0.0564(19) 0.0496(19) -0.0232(18) -0.0090(17) -0.0071(17)
N4 0.050(2) 0.0619(19) 0.0448(17) -0.0266(17) -0.0124(15) 0.0048(16)
N5 0.071(3) 0.068(2) 0.0485(19) 0.001(2) -0.023(2) -0.0029(19)
N6 0.100(3) 0.0504(19) 0.061(2) 0.016(2) -0.036(2) -0.0224(18)
N7 0.0403(18) 0.0440(15) 0.0406(15) -0.0167(13) -0.0046(13) 0.0010(13)
N8 0.058(2) 0.0554(18) 0.0439(16) -0.0223(16) -0.0093(15) -0.0044(15)
N9 0.058(2) 0.0583(19) 0.0448(17) -0.0223(17) -0.0136(16) -0.0088(15)
N10 0.055(2) 0.0435(15) 0.0468(16) -0.0206(15) -0.0211(15) -0.0006(14)
O1 0.116(3) 0.0512(16) 0.099(2) -0.0303(18) -0.061(2) -0.0044(17)
O2 0.059(2) 0.0723(19) 0.103(3) -0.0016(17) -0.033(2) -0.0103(19)
O1W 0.067(3) 0.118(3) 0.067(2) -0.034(2) 0.0094(17) -0.043(2)
O3 0.098(3) 0.0560(16) 0.077(2) -0.0340(17) -0.046(2) 0.0235(16)
O2W 0.092(3) 0.108(3) 0.131(4) -0.050(3) -0.020(3) -0.010(3)
O4 0.0386(18) 0.113(3) 0.0653(18) -0.0073(17) -0.0007(14) -0.0401(18)
O3W 0.069(3) 0.094(3) 0.165(5) -0.008(2) -0.041(3) -0.005(3)
O5 0.067(2) 0.0644(16) 0.0407(13) -0.0052(14) -0.0208(13) -0.0158(12)
O4W 0.188(6) 0.085(3) 0.127(4) -0.043(4) -0.051(4) -0.010(3)
O6 0.095(2) 0.0394(13) 0.0644(17) -0.0098(14) -0.0358(17) -0.0090(13)
S1 0.0593(7) 0.0375(4) 0.0692(6) -0.0130(4) -0.0298(5) 0.0011(4)
S2 0.0410(5) 0.0485(5) 0.0396(4) -0.0005(4) -0.0116(4) -0.0141(4)
Ag1 0.0758(3) 0.0704(2) 0.04346(17) -0.03161(18) -0.00942(15) -0.01273(15)
Ag2 0.0871(3) 0.0778(2) 0.04749(19) -0.0295(2) -0.01030(17) -0.01494(17)
Cl1 0.0453(5) 0.0444(4) 0.0475(5) -0.0044(4) -0.0209(4) -0.0021(4)
Cl2 0.0497(6) 0.0453(5) 0.0618(6) 0.0019(4) -0.0213(5) -0.0022(4)
Cl3 0.0803(8) 0.0638(6) 0.0436(5) 0.0058(5) -0.0142(5) -0.0120(5)
Cl4 0.0791(8) 0.0626(6) 0.0467(5) -0.0158(6) 0.0014(5) -0.0164(5)

loop_
_atom_type_symbol
_atom_type_description
_atom_type_scat_dispersion_real
_atom_type_scat_dispersion_imag
_atom_type_scat_source
C C 0.0033 0.0016 'International Tables Vol C Tables 4.2.6.8 and 6.1.1.4'
H H 0.0000 0.0000 'International Tables Vol C Tables 4.2.6.8 and 6.1.1.4'
N N 0.0061 0.0033 'International Tables Vol C Tables 4.2.6.8 and 6.1.1.4'
O O 0.0106 0.0060 'International Tables Vol C Tables 4.2.6.8 and 6.1.1.4'
S S 0.1246 0.1234 'International Tables Vol C Tables 4.2.6.8 and 6.1.1.4'
Ag Ag -0.8971 1.1015 'International Tables Vol C Tables 4.2.6.8 and 6.1.1.4'
Cl Cl 0.1484 0.1585 'International Tables Vol C Tables 4.2.6.8 and 6.1.1.4'

loop_
_geom_angle_atom_site_label_1
_geom_angle_atom_site_label_2
_geom_angle_atom_site_label_3
_geom_angle_site_symmetry_1
_geom_angle_site_symmetry_3
_geom_angle
_geom_angle_publ_flag
C2 C1 C6 . . 117.7(3) ?
C2 C1 S2 . . 118.7(2) ?
C6 C1 S2 . . 123.6(2) ?
C3 C2 C1 . . 121.0(3) ?
C3 C2 H2 . . 119.5 ?
C1 C2 H2 . . 119.5 ?
C2 C3 C4 . . 121.5(3) ?
C2 C3 Cl2 . . 119.2(3) ?
C4 C3 Cl2 . . 119.3(3) ?
N6 C4 C5 . . 121.0(3) ?
N6 C4 C3 . . 122.0(3) ?
C5 C4 C3 . . 117.1(3) ?
C6 C5 C4 . . 121.2(3) ?
C6 C5 H5 . . 119.4 ?
C4 C5 H5 . . 119.4 ?
C5 C6 C1 . . 121.6(3) ?
C5 C6 Cl1 . . 117.6(2) ?
C1 C6 Cl1 . . 120.8(3) ?
C8 C7 C12 . . 117.2(3) ?
C8 C7 S1 . . 125.6(3) ?
C12 C7 S1 . . 117.1(3) ?
C7 C8 C9 . . 122.4(4) ?
C7 C8 Cl3 . . 121.2(3) ?
C9 C8 Cl3 . . 116.4(3) ?
C8 C9 C10 . . 121.0(4) ?
C8 C9 H9 . . 119.5 ?
C10 C9 H9 . . 119.5 ?
N5 C10 C11 . . 122.6(4) ?
N5 C10 C9 . . 120.5(4) ?
C11 C10 C9 . . 116.9(3) ?
C10 C11 C12 . . 121.7(4) ?
C10 C11 Cl4 . . 119.6(3) ?
C12 C11 Cl4 . . 118.6(3) ?
C11 C12 C7 . . 120.8(4) ?
C11 C12 H12 . . 119.6 ?
C7 C12 H12 . . 119.6 ?
N8 C13 N7 . . 111.7(3) ?
N8 C13 H13 . . 124.2 ?
N7 C13 H13 . . 124.2 ?
C15 C14 N8 . . 110.5(4) ?
C15 C14 H14 . . 124.8 ?
N8 C14 H14 . . 124.8 ?
C14 C15 N7 . . 105.4(4) ?
C14 C15 H15 . . 127.3 ?
N7 C15 H15 . . 127.3 ?
C17 C16 N9 . . 110.0(4) ?
C17 C16 H16 . . 125.0 ?
N9 C16 H16 . . 125.0 ?
C16 C17 N10 . . 105.4(4) ?
C16 C17 H17 . . 127.3 ?
N10 C17 H17 . . 127.3 ?
N9 C18 N10 . . 111.9(4) ?
N9 C18 H18 . . 124.0 ?
N10 C18 H18 . . 124.0 ?
N10 C19 C20 . 2_667 112.7(3) ?
N10 C19 H19A . . 109.1 ?
C20 C19 H19A 2_667 . 109.1 ?
N10 C19 H19B . . 109.1 ?
C20 C19 H19B 2_667 . 109.1 ?
H19A C19 H19B . . 107.8 ?
C21 C20 C25 . . 118.5(4) ?
C21 C20 C19 . 2_667 118.8(4) ?
C25 C20 C19 . 2_667 122.7(4) ?
C22 C21 C20 . . 121.5(4) ?
C22 C21 H21 . . 119.3 ?
C20 C21 H21 . . 119.3 ?
C21 C22 C23 . . 120.5(5) ?
C21 C22 H22 . . 119.7 ?
C23 C22 H22 . . 119.7 ?
C22 C23 C24 . . 119.5(5) ?
C22 C23 H23 . . 120.3 ?
C24 C23 H23 . . 120.3 ?
C25 C24 C23 . . 120.2(4) ?
C25 C24 H24 . . 119.9 ?
C23 C24 H24 . . 119.9 ?
C24 C25 C20 . . 119.9(4) ?
C24 C25 C26 . . 118.0(3) ?
C20 C25 C26 . . 122.1(4) ?
N7 C26 C25 . . 112.3(3) ?
N7 C26 H26A . . 109.1 ?
C25 C26 H26A . . 109.1 ?
N7 C26 H26B . . 109.1 ?
C25 C26 H26B . . 109.1 ?
H26A C26 H26B . . 107.9 ?
C28 C27 N3 . . 110.4(4) ?
C28 C27 H27 . . 124.8 ?
N3 C27 H27 . . 124.8 ?
C27 C28 N4 . . 105.2(4) ?
C27 C28 H28 . . 127.4 ?
N4 C28 H28 . . 127.4 ?
N3 C29 N4 . . 111.7(4) ?
N3 C29 H29 . . 124.1 ?
N4 C29 H29 . . 124.1 ?
C31 C30 N2 . . 110.0(4) ?
C31 C30 H30 . . 125.0 ?
N2 C30 H30 . . 125.0 ?
C30 C31 N1 . . 105.9(4) ?
C30 C31 H31 . . 127.1 ?
N1 C31 H31 . . 127.1 ?
N2 C32 N1 . . 110.6(4) ?
N2 C32 H32 . . 124.7 ?
N1 C32 H32 . . 124.7 ?
N1 C33 C34 . 2_756 112.0(3) ?
N1 C33 H33A . . 109.2 ?
C34 C33 H33A 2_756 . 109.2 ?
N1 C33 H33B . . 109.2 ?
C34 C33 H33B 2_756 . 109.2 ?
H33A C33 H33B . . 107.9 ?
C39 C34 C35 . . 118.6(4) ?
C39 C34 C33 . 2_756 122.9(4) ?
C35 C34 C33 . 2_756 118.5(4) ?
C36 C35 C34 . . 121.9(4) ?
C36 C35 H35 . . 119.1 ?
C34 C35 H35 . . 119.1 ?
C35 C36 C37 . . 119.5(5) ?
C35 C36 H36 . . 120.2 ?
C37 C36 H36 . . 120.2 ?
C36 C37 C38 . . 120.5(5) ?
C36 C37 H37 . . 119.7 ?
C38 C37 H37 . . 119.7 ?
C37 C38 C39 . . 120.3(4) ?
C37 C38 H38 . . 119.8 ?
C39 C38 H38 . . 119.8 ?
C38 C39 C34 . . 119.1(4) ?
C38 C39 C40 . . 118.3(4) ?
C34 C39 C40 . . 122.6(4) ?
N4 C40 C39 . . 112.6(3) ?
N4 C40 H40A . . 109.1 ?
C39 C40 H40A . . 109.1 ?
N4 C40 H40B . . 109.1 ?
C39 C40 H40B . . 109.1 ?
H40A C40 H40B . . 107.8 ?
C32 N1 C31 . . 107.6(3) ?
C32 N1 C33 . . 125.1(4) ?
C31 N1 C33 . . 127.3(4) ?
C32 N2 C30 . . 105.9(3) ?
C32 N2 Ag2 . . 128.8(3) ?
C30 N2 Ag2 . . 125.3(3) ?
C29 N3 C27 . . 104.9(4) ?
C29 N3 Ag2 . . 124.5(3) ?
C27 N3 Ag2 . . 130.6(3) ?
C29 N4 C28 . . 107.8(3) ?
C29 N4 C40 . . 125.9(4) ?
C28 N4 C40 . . 126.2(4) ?
C10 N5 H5A . . 112(4) ?
C10 N5 H5B . . 113(4) ?
H5A N5 H5B . . 126(5) ?
C4 N6 H6A . . 124(5) ?
C4 N6 H6B . . 120(5) ?
H6A N6 H6B . . 113(6) ?
C13 N7 C15 . . 107.5(3) ?
C13 N7 C26 . . 126.3(3) ?
C15 N7 C26 . . 126.1(4) ?
C13 N8 C14 . . 104.8(3) ?
C13 N8 Ag1 . . 125.4(3) ?
C14 N8 Ag1 . . 129.8(3) ?
C18 N9 C16 . . 105.3(3) ?
C18 N9 Ag1 . . 128.8(3) ?
C16 N9 Ag1 . . 125.8(3) ?
C18 N10 C17 . . 107.4(3) ?
C18 N10 C19 . . 125.5(4) ?
C17 N10 C19 . . 127.1(4) ?
H1A O1W H1B . . 104(5) ?
H2A O2W H2B . . 104(6) ?
H3A O3W H3B . . 105(4) ?
H4A O4W H4B . . 101(4) ?
O1 S1 O2 . . 113.8(2) ?
O1 S1 O3 . . 112.0(2) ?
O2 S1 O3 . . 111.8(2) ?
O1 S1 C7 . . 108.49(17) ?
O2 S1 C7 . . 104.3(2) ?
O3 S1 C7 . . 105.73(18) ?
O4 S2 O6 . . 112.7(2) ?
O4 S2 O5 . . 113.29(19) ?
O6 S2 O5 . . 111.49(18) ?
O4 S2 C1 . . 105.88(18) ?
O6 S2 C1 . . 107.38(17) ?
O5 S2 C1 . . 105.46(16) ?
N9 Ag1 N8 . . 175.91(13) yes
N3 Ag2 N2 . . 178.95(15) yes

loop_
_geom_bond_atom_site_label_1
_geom_bond_atom_site_label_2
_geom_bond_site_symmetry_2
_geom_bond_distance
_geom_bond_publ_flag
C1 C2 . 1.382(4) ?
C1 C6 . 1.401(4) ?
C1 S2 . 1.756(3) ?
C2 C3 . 1.377(5) ?
C2 H2 . 0.93 ?
C3 C4 . 1.402(5) ?
C3 Cl2 . 1.734(3) ?
C4 N6 . 1.353(5) ?
C4 C5 . 1.398(5) ?
C5 C6 . 1.364(5) ?
C5 H5 . 0.93 ?
C6 Cl1 . 1.738(3) ?
C7 C8 . 1.369(5) ?
C7 C12 . 1.387(5) ?
C7 S1 . 1.773(4) ?
C8 C9 . 1.373(5) ?
C8 Cl3 . 1.756(4) ?
C9 C10 . 1.388(5) ?
C9 H9 . 0.93 ?
C10 N5 . 1.371(5) ?
C10 C11 . 1.383(6) ?
C11 C12 . 1.385(5) ?
C11 Cl4 . 1.748(4) ?
C12 H12 . 0.93 ?
C13 N8 . 1.313(5) ?
C13 N7 . 1.331(5) ?
C13 H13 . 0.93 ?
C14 C15 . 1.350(6) ?
C14 N8 . 1.362(6) ?
C14 H14 . 0.93 ?
C15 N7 . 1.359(5) ?
C15 H15 . 0.93 ?
C16 C17 . 1.349(6) ?
C16 N9 . 1.369(6) ?
C16 H16 . 0.93 ?
C17 N10 . 1.370(5) ?
C17 H17 . 0.93 ?
C18 N9 . 1.303(5) ?
C18 N10 . 1.327(5) ?
C18 H18 . 0.93 ?
C19 N10 . 1.475(4) ?
C19 C20 2_667 1.508(6) ?
C19 H19A . 0.97 ?
C19 H19B . 0.97 ?
C20 C21 . 1.387(6) ?
C20 C25 . 1.394(5) ?
C20 C19 2_667 1.508(6) ?
C21 C22 . 1.356(8) ?
C21 H21 . 0.93 ?
C22 C23 . 1.369(8) ?
C22 H22 . 0.93 ?
C23 C24 . 1.395(7) ?
C23 H23 . 0.93 ?
C24 C25 . 1.381(6) ?
C24 H24 . 0.93 ?
C25 C26 . 1.502(5) ?
C26 N7 . 1.476(4) ?
C26 H26A . 0.97 ?
C26 H26B . 0.97 ?
C27 C28 . 1.345(6) ?
C27 N3 . 1.357(6) ?
C27 H27 . 0.93 ?
C28 N4 . 1.358(6) ?
C28 H28 . 0.93 ?
C29 N3 . 1.308(5) ?
C29 N4 . 1.319(5) ?
C29 H29 . 0.93 ?
C30 C31 . 1.346(6) ?
C30 N2 . 1.360(6) ?
C30 H30 . 0.93 ?
C31 N1 . 1.363(5) ?
C31 H31 . 0.93 ?
C32 N2 . 1.317(5) ?
C32 N1 . 1.341(5) ?
C32 H32 . 0.93 ?
C33 N1 . 1.468(5) ?
C33 C34 2_756 1.499(6) ?
C33 H33A . 0.97 ?
C33 H33B . 0.97 ?
C34 C39 . 1.390(5) ?
C34 C35 . 1.393(6) ?
C34 C33 2_756 1.499(6) ?
C35 C36 . 1.355(7) ?
C35 H35 . 0.93 ?
C36 C37 . 1.362(8) ?
C36 H36 . 0.93 ?
C37 C38 . 1.383(8) ?
C37 H37 . 0.93 ?
C38 C39 . 1.388(7) ?
C38 H38 . 0.93 ?
C39 C40 . 1.495(6) ?
C40 N4 . 1.478(5) ?
C40 H40A . 0.97 ?
C40 H40B . 0.97 ?
N2 Ag2 . 2.092(3) yes
N3 Ag2 . 2.090(4) yes
N5 H5A . 0.84(3) ?
N5 H5B . 0.81(6) ?
N6 H6A . 0.83(3) ?
N6 H6B . 0.80(3) ?
N8 Ag1 . 2.103(3) yes
N9 Ag1 . 2.100(3) yes
O1 S1 . 1.430(3) ?
O2 S1 . 1.443(4) ?
O1W H1A . 0.80(6) ?
O1W H1B . 0.83(7) ?
O3 S1 . 1.450(3) ?
O2W H2A . 0.81(6) ?
O2W H2B . 0.83(3) ?
O4 S2 . 1.443(3) ?
O3W H3A . 0.82(7) ?
O3W H3B . 0.83(3) ?
O5 S2 . 1.451(3) ?
O4W H4A . 0.84(10) ?
O4W H4B . 0.87(8) ?
O6 S2 . 1.449(3) ?

loop_
_geom_hbond_atom_site_label_D
_geom_hbond_atom_site_label_H
_geom_hbond_atom_site_label_A
_geom_hbond_site_symmetry_A
_geom_hbond_distance_DH
_geom_hbond_distance_HA
_geom_hbond_distance_DA
_geom_hbond_angle_DHA
O2W H2A O6 . 0.81(6) 2.15(7) 2.868(5) 148(7)
O3W H3A O2 . 0.82(7) 2.00(7) 2.819(6) 172(9)
O1W H1A O4 1_456 0.80(6) 1.99(6) 2.762(5) 165(7)
N6 H6B O2 1_565 0.80(3) 2.19(4) 2.928(5) 154(6)
N5 H5B O5 2_665 0.81(6) 2.28(6) 2.913(5) 136(5)

loop_
_geom_torsion_atom_site_label_1
_geom_torsion_atom_site_label_2
_geom_torsion_atom_site_label_3
_geom_torsion_atom_site_label_4
_geom_torsion_site_symmetry_1
_geom_torsion
C6 C1 C2 C3 . 1.0(5)
S2 C1 C2 C3 . -179.5(3)
C1 C2 C3 C4 . -1.5(5)
C1 C2 C3 Cl2 . 179.6(3)
C2 C3 C4 N6 . -179.4(4)
Cl2 C3 C4 N6 . -0.5(6)
C2 C3 C4 C5 . 0.9(5)
Cl2 C3 C4 C5 . 179.8(3)
N6 C4 C5 C6 . -179.6(4)
C3 C4 C5 C6 . 0.1(5)
C4 C5 C6 C1 . -0.6(5)
C4 C5 C6 Cl1 . 178.6(3)
C2 C1 C6 C5 . 0.0(5)
S2 C1 C6 C5 . -179.4(3)
C2 C1 C6 Cl1 . -179.1(2)
S2 C1 C6 Cl1 . 1.5(4)
C12 C7 C8 C9 . -1.1(5)
S1 C7 C8 C9 . -176.0(3)
C12 C7 C8 Cl3 . 179.4(3)
S1 C7 C8 Cl3 . 4.5(5)
C7 C8 C9 C10 . 1.6(6)
Cl3 C8 C9 C10 . -178.9(3)
C8 C9 C10 N5 . 176.3(4)
C8 C9 C10 C11 . -1.3(6)
N5 C10 C11 C12 . -177.1(4)
C9 C10 C11 C12 . 0.5(5)
N5 C10 C11 Cl4 . 2.0(5)
C9 C10 C11 Cl4 . 179.6(3)
C10 C11 C12 C7 . 0.0(5)
Cl4 C11 C12 C7 . -179.1(3)
C8 C7 C12 C11 . 0.3(5)
S1 C7 C12 C11 . 175.7(3)
N8 C14 C15 N7 . 0.5(5)
N9 C16 C17 N10 . 0.1(5)
C25 C20 C21 C22 . -0.2(6)
C19 C20 C21 C22 2_667 -178.3(4)
C20 C21 C22 C23 . 0.0(7)
C21 C22 C23 C24 . 0.6(8)
C22 C23 C24 C25 . -0.8(7)
C23 C24 C25 C20 . 0.6(6)
C23 C24 C25 C26 . 179.5(4)
C21 C20 C25 C24 . -0.1(5)
C19 C20 C25 C24 2_667 177.9(3)
C21 C20 C25 C26 . -179.0(3)
C19 C20 C25 C26 2_667 -1.0(5)
C24 C25 C26 N7 . 104.5(4)
C20 C25 C26 N7 . -76.6(4)
N3 C27 C28 N4 . 0.4(5)
N2 C30 C31 N1 . -0.5(5)
C39 C34 C35 C36 . -0.1(6)
C33 C34 C35 C36 2_756 178.5(4)
C34 C35 C36 C37 . 1.0(7)
C35 C36 C37 C38 . -1.0(8)
C36 C37 C38 C39 . 0.3(7)
C37 C38 C39 C34 . 0.5(6)
C37 C38 C39 C40 . -179.2(4)
C35 C34 C39 C38 . -0.6(5)
C33 C34 C39 C38 2_756 -179.2(3)
C35 C34 C39 C40 . 179.1(4)
C33 C34 C39 C40 2_756 0.5(5)
C38 C39 C40 N4 . -95.9(4)
C34 C39 C40 N4 . 84.4(5)
N2 C32 N1 C31 . -0.5(5)
N2 C32 N1 C33 . -178.8(3)
C30 C31 N1 C32 . 0.6(5)
C30 C31 N1 C33 . 178.9(4)
C34 C33 N1 C32 2_756 -145.3(4)
C34 C33 N1 C31 2_756 36.7(6)
N1 C32 N2 C30 . 0.2(5)
N1 C32 N2 Ag2 . -177.8(2)
C31 C30 N2 C32 . 0.2(5)
C31 C30 N2 Ag2 . 178.3(3)
N4 C29 N3 C27 . 0.6(5)
N4 C29 N3 Ag2 . 178.8(3)
C28 C27 N3 C29 . -0.6(5)
C28 C27 N3 Ag2 . -178.6(3)
N3 C29 N4 C28 . -0.4(5)
N3 C29 N4 C40 . -176.5(3)
C27 C28 N4 C29 . 0.0(5)
C27 C28 N4 C40 . 176.1(4)
C39 C40 N4 C29 . -135.6(4)
C39 C40 N4 C28 . 49.0(6)
N8 C13 N7 C15 . 1.5(4)
N8 C13 N7 C26 . 178.6(3)
C14 C15 N7 C13 . -1.2(4)
C14 C15 N7 C26 . -178.3(4)
C25 C26 N7 C13 . 124.6(4)
C25 C26 N7 C15 . -58.8(5)
N7 C13 N8 C14 . -1.2(5)
N7 C13 N8 Ag1 . 179.5(2)
C15 C14 N8 C13 . 0.4(5)
C15 C14 N8 Ag1 . 179.7(3)
N10 C18 N9 C16 . -0.5(4)
N10 C18 N9 Ag1 . 175.9(2)
C17 C16 N9 C18 . 0.2(5)
C17 C16 N9 Ag1 . -176.3(3)
N9 C18 N10 C17 . 0.6(5)
N9 C18 N10 C19 . 178.9(3)
C16 C17 N10 C18 . -0.4(5)
C16 C17 N10 C19 . -178.7(4)
C20 C19 N10 C18 2_667 157.7(4)
C20 C19 N10 C17 2_667 -24.3(6)
C8 C7 S1 O1 . -49.1(4)
C12 C7 S1 O1 . 135.9(3)
C8 C7 S1 O2 . -170.8(3)
C12 C7 S1 O2 . 14.2(3)
C8 C7 S1 O3 . 71.2(4)
C12 C7 S1 O3 . -103.8(3)
C2 C1 S2 O4 . 115.0(3)
C6 C1 S2 O4 . -65.6(3)
C2 C1 S2 O6 . -124.4(3)
C6 C1 S2 O6 . 55.1(3)
C2 C1 S2 O5 . -5.4(3)
C6 C1 S2 O5 . 174.1(3)
